data_7218329
loop_
_publ_author_name
'Aaker\"oy, Christer B.'
'Welideniya, Dhanushi'
'Desper, John'
'Moore, Curtis'

_publ_section_title
;
 Halogen-bond driven co-crystallization of potential anti-cancer
 compounds: a structural study
;
_journal_issue 44
_journal_name_full CrystEngComm
_journal_page_first 10203
_journal_paper_doi 10.1039/C4CE01614A
_journal_volume 16
_journal_year 2014
_chemical_formula_moiety
;
(C16 H18 N4 O2) (C8 F16 I2)
;
_chemical_formula_sum 'C24 H18 F16 I2 N4 O2'
_chemical_formula_weight 952.22
_chemical_name_systematic
;
DW-6-18  (3-pyridyl)-COHN-(CH2)4-NHCO-(3-pyridyl), I-(CF2)8-I
;
_space_group_IT_number 15
_symmetry_cell_setting monoclinic
_symmetry_space_group_name_Hall '-C 2yc'
_symmetry_space_group_name_H-M 'C 1 2/c 1'
_atom_sites_solution_hydrogens geom
_atom_sites_solution_primary direct
_atom_sites_solution_secondary difmap
_audit_creation_method SHELXL-97
_cell_angle_alpha 90.00
_cell_angle_beta 92.370(2)
_cell_angle_gamma 90.00
_cell_formula_units_Z 4
_cell_length_a 54.569(3)
_cell_length_b 5.6337(3)
_cell_length_c 9.7038(6)
_cell_measurement_reflns_used 9957
_cell_measurement_temperature 120(2)
_cell_measurement_theta_max 32.59
_cell_measurement_theta_min 2.99
_cell_volume 2980.6(3)
_computing_cell_refinement 'Bruker SAINT'
_computing_data_collection 'Bruker APEX2'
_computing_data_reduction 'Bruker SAINT'
_computing_molecular_graphics 'Bruker SHELXTL'
_computing_publication_material 'Bruker SHELXTL'
_computing_structure_refinement 'SHELXL-97 (Sheldrick, 2008)'
_computing_structure_solution 'SHELXS-97 (Sheldrick, 2008)'
_diffrn_ambient_temperature 120(2)
_diffrn_measured_fraction_theta_full 0.980
_diffrn_measured_fraction_theta_max 0.899
_diffrn_measurement_device_type 'Bruker APEX-II CCD'
_diffrn_measurement_method '\f and \w scans'
_diffrn_radiation_monochromator graphite
_diffrn_radiation_source 'fine-focus sealed tube'
_diffrn_radiation_type MoK\a
_diffrn_radiation_wavelength 0.71073
_diffrn_reflns_av_R_equivalents 0.0242
_diffrn_reflns_av_sigmaI/netI 0.0249
_diffrn_reflns_limit_h_max 82
_diffrn_reflns_limit_h_min -77
_diffrn_reflns_limit_k_max 8
_diffrn_reflns_limit_k_min -8
_diffrn_reflns_limit_l_max 13
_diffrn_reflns_limit_l_min -13
_diffrn_reflns_number 16963
_diffrn_reflns_theta_full 30.00
_diffrn_reflns_theta_max 32.56
_diffrn_reflns_theta_min 1.49
_exptl_absorpt_coefficient_mu 2.243
_exptl_absorpt_correction_T_max 0.8772
_exptl_absorpt_correction_T_min 0.5932
_exptl_absorpt_correction_type multi-scan
_exptl_absorpt_process_details SADABS
_exptl_crystal_colour colourless
_exptl_crystal_density_diffrn 2.122
_exptl_crystal_density_method 'not measured'
_exptl_crystal_description plate
_exptl_crystal_F_000 1824
_exptl_crystal_size_max 0.26
_exptl_crystal_size_mid 0.18
_exptl_crystal_size_min 0.06
_refine_diff_density_max 0.620
_refine_diff_density_min -0.843
_refine_diff_density_rms 0.090
_refine_ls_extinction_method none
_refine_ls_goodness_of_fit_ref 1.070
_refine_ls_hydrogen_treatment mixed
_refine_ls_matrix_type full
_refine_ls_number_parameters 220
_refine_ls_number_reflns 4886
_refine_ls_number_restraints 0
_refine_ls_restrained_S_all 1.070
_refine_ls_R_factor_all 0.0326
_refine_ls_R_factor_gt 0.0266
_refine_ls_shift/su_max 0.002
_refine_ls_shift/su_mean 0.000
_refine_ls_structure_factor_coef Fsqd
_refine_ls_weighting_details 'calc w=1/[\s^2^(Fo^2^)+(0.0300P)^2^+3.0000P] where P=(Fo^2^+2Fc^2^)/3'
_refine_ls_weighting_scheme calc
_refine_ls_wR_factor_gt 0.0618
_refine_ls_wR_factor_ref 0.0641
_reflns_number_gt 4249
_reflns_number_total 4886
_reflns_threshold_expression >2sigma(I)
_cod_data_source_file c4ce01614a2.cif
_cod_data_source_block A4D8
_cod_depositor_comments
;
The following automatic conversions were performed:

'_symmetry_cell_setting' value 'Monoclinic' changed to 'monoclinic'
according to
/usr/data/users/saulius/crontab/automatic-downloads/rss-feeds/RSC/lib/dictionaries/cif_core.dic
dictionary named 'cif_core.dic' version 2.4.2 from 2011-04-26.

Automatic conversion script
Id: cif_fix_values 2827 2014-09-09 07:05:25Z andrius 

 Adding full bibliography for 7218320--7218332.cif.
;
_cod_original_sg_symbol_H-M C2/c
_cod_database_code 7218329

loop_
_symmetry_equiv_pos_as_xyz
'x, y, z'
'-x, y, -z+1/2'
'x+1/2, y+1/2, z'
'-x+1/2, y+1/2, -z+1/2'
'-x, -y, -z'
'x, -y, z-1/2'
'-x+1/2, -y+1/2, -z'
'x+1/2, -y+1/2, z-1/2'

loop_
_atom_site_label
_atom_site_type_symbol
_atom_site_fract_x
_atom_site_fract_y
_atom_site_fract_z
_atom_site_U_iso_or_equiv
_atom_site_adp_type
_atom_site_occupancy
_atom_site_symmetry_multiplicity
_atom_site_calc_flag
_atom_site_refinement_flags
N11 N 0.10261(3) -0.7477(3) 0.60843(17) 0.0280(3) Uani 1 1 d .
C12 C 0.08335(3) -0.6258(3) 0.55566(19) 0.0239(3) Uani 1 1 d .
H12 H 0.0790 -0.4821 0.5995 0.029 Uiso 1 1 calc R
C13 C 0.06941(3) -0.6985(3) 0.43997(18) 0.0218(3) Uani 1 1 d .
C14 C 0.07621(4) -0.9070(4) 0.3743(2) 0.0272(4) Uani 1 1 d .
H14 H 0.0674 -0.9605 0.2938 0.033 Uiso 1 1 calc R
C15 C 0.09599(4) -1.0344(4) 0.4285(2) 0.0315(4) Uani 1 1 d .
H15 H 0.1009 -1.1782 0.3865 0.038 Uiso 1 1 calc R
C16 C 0.10861(4) -0.9492(4) 0.5451(2) 0.0302(4) Uani 1 1 d .
H16 H 0.1222 -1.0380 0.5818 0.036 Uiso 1 1 calc R
C17 C 0.04826(3) -0.5573(3) 0.38083(19) 0.0218(3) Uani 1 1 d .
N17 N 0.03733(3) -0.4085(3) 0.46543(16) 0.0232(3) Uani 1 1 d .
H17 H 0.0404(5) -0.417(5) 0.551(3) 0.028 Uiso 1 1 d .
O17 O 0.04139(3) -0.5789(3) 0.25854(14) 0.0299(3) Uani 1 1 d .
C21 C 0.01739(3) -0.2554(3) 0.41508(18) 0.0238(3) Uani 1 1 d .
H21A H 0.0030 -0.3537 0.3863 0.029 Uiso 1 1 calc R
H21B H 0.0226 -0.1658 0.3336 0.029 Uiso 1 1 calc R
C22 C 0.01017(3) -0.0828(4) 0.52638(19) 0.0241(3) Uani 1 1 d .
H22A H 0.0247 0.0121 0.5570 0.029 Uiso 1 1 calc R
H22B H 0.0045 -0.1726 0.6068 0.029 Uiso 1 1 calc R
C31 C 0.16986(3) -0.2342(3) 0.8373(2) 0.0260(4) Uani 1 1 d .
F31A F 0.16212(2) -0.1170(3) 0.94749(15) 0.0395(3) Uani 1 1 d .
F31B F 0.17373(3) -0.0739(3) 0.73865(16) 0.0417(3) Uani 1 1 d .
I1 I 0.141970(2) -0.47715(2) 0.759701(13) 0.02588(5) Uani 1 1 d .
C32 C 0.19408(3) -0.3623(3) 0.87777(19) 0.0232(3) Uani 1 1 d .
F32A F 0.18909(2) -0.5340(2) 0.96783(15) 0.0345(3) Uani 1 1 d .
F32B F 0.20263(2) -0.4620(3) 0.76388(14) 0.0366(3) Uani 1 1 d .
C33 C 0.21449(3) -0.1996(3) 0.94480(18) 0.0227(3) Uani 1 1 d .
F33A F 0.21589(3) 0.0002(2) 0.87055(16) 0.0368(3) Uani 1 1 d .
F33B F 0.20764(2) -0.1425(3) 1.07130(12) 0.0345(3) Uani 1 1 d .
C34 C 0.24031(3) -0.3160(3) 0.95385(19) 0.0243(3) Uani 1 1 d .
F34A F 0.23829(3) -0.5367(2) 1.00108(19) 0.0442(4) Uani 1 1 d .
F34B F 0.24835(2) -0.3239(3) 0.82540(13) 0.0476(4) Uani 1 1 d .

loop_
_atom_site_aniso_label
_atom_site_aniso_U_11
_atom_site_aniso_U_22
_atom_site_aniso_U_33
_atom_site_aniso_U_23
_atom_site_aniso_U_13
_atom_site_aniso_U_12
N11 0.0229(8) 0.0348(8) 0.0259(8) 0.0049(7) -0.0030(6) 0.0021(6)
C12 0.0222(8) 0.0279(9) 0.0213(9) 0.0004(7) -0.0033(6) 0.0013(7)
C13 0.0200(8) 0.0262(8) 0.0193(8) 0.0001(6) -0.0001(6) 0.0001(7)
C14 0.0268(9) 0.0305(9) 0.0244(9) -0.0035(7) 0.0021(7) -0.0003(7)
C15 0.0311(10) 0.0279(9) 0.0361(12) 0.0004(8) 0.0077(8) 0.0042(8)
C16 0.0235(9) 0.0327(10) 0.0344(11) 0.0085(8) 0.0023(7) 0.0054(8)
C17 0.0193(8) 0.0282(8) 0.0177(8) -0.0015(7) -0.0016(6) -0.0013(6)
N17 0.0239(7) 0.0316(8) 0.0136(7) 0.0010(6) -0.0039(5) 0.0067(6)
O17 0.0267(7) 0.0468(8) 0.0157(6) -0.0041(6) -0.0043(5) 0.0036(6)
C21 0.0215(8) 0.0313(9) 0.0183(8) 0.0014(7) -0.0036(6) 0.0047(7)
C22 0.0231(9) 0.0299(9) 0.0189(8) 0.0014(7) -0.0034(6) 0.0060(7)
C31 0.0216(8) 0.0288(9) 0.0271(9) 0.0027(7) -0.0025(6) 0.0016(7)
F31A 0.0248(6) 0.0462(8) 0.0472(8) -0.0186(6) -0.0010(5) 0.0072(6)
F31B 0.0307(7) 0.0421(7) 0.0511(9) 0.0239(7) -0.0125(6) -0.0068(6)
I1 0.01931(6) 0.03109(7) 0.02683(8) 0.00284(5) -0.00409(4) -0.00021(4)
C32 0.0213(8) 0.0266(8) 0.0214(9) -0.0012(7) -0.0017(6) 0.0028(7)
F32A 0.0288(6) 0.0332(6) 0.0405(7) 0.0137(5) -0.0100(5) -0.0055(5)
F32B 0.0248(6) 0.0546(8) 0.0300(7) -0.0194(6) -0.0032(5) 0.0047(5)
C33 0.0232(8) 0.0249(8) 0.0200(8) -0.0005(7) -0.0005(6) 0.0015(7)
F33A 0.0268(7) 0.0323(6) 0.0503(9) 0.0144(5) -0.0097(6) -0.0042(5)
F33B 0.0245(6) 0.0531(8) 0.0260(6) -0.0154(5) 0.0004(4) 0.0048(5)
C34 0.0218(8) 0.0292(9) 0.0218(9) -0.0052(7) -0.0015(6) 0.0029(7)
F34A 0.0296(7) 0.0258(6) 0.0754(11) 0.0017(6) -0.0172(7) 0.0022(5)
F34B 0.0242(6) 0.0928(12) 0.0256(7) -0.0233(7) -0.0004(5) 0.0060(7)

loop_
_atom_type_symbol
_atom_type_description
_atom_type_scat_dispersion_real
_atom_type_scat_dispersion_imag
_atom_type_scat_source
C C 0.0033 0.0016 'International Tables Vol C Tables 4.2.6.8 and 6.1.1.4'
H H 0.0000 0.0000 'International Tables Vol C Tables 4.2.6.8 and 6.1.1.4'
N N 0.0061 0.0033 'International Tables Vol C Tables 4.2.6.8 and 6.1.1.4'
O O 0.0106 0.0060 'International Tables Vol C Tables 4.2.6.8 and 6.1.1.4'
F F 0.0171 0.0103 'International Tables Vol C Tables 4.2.6.8 and 6.1.1.4'
I I -0.4742 1.8119 'International Tables Vol C Tables 4.2.6.8 and 6.1.1.4'

loop_
_geom_angle_atom_site_label_1
_geom_angle_atom_site_label_2
_geom_angle_atom_site_label_3
_geom_angle
_geom_angle_site_symmetry_1
_geom_angle_site_symmetry_3
C16 N11 C12 117.53(18) . .
C16 N11 I1 118.45(13) . .
C12 N11 I1 117.76(13) . .
N11 C12 C13 123.50(18) . .
N11 C12 H12 118.3 . .
C13 C12 H12 118.3 . .
C12 C13 C14 118.02(17) . .
C12 C13 C17 122.70(16) . .
C14 C13 C17 119.23(17) . .
C15 C14 C13 118.84(19) . .
C15 C14 H14 120.6 . .
C13 C14 H14 120.6 . .
C14 C15 C16 118.97(19) . .
C14 C15 H15 120.5 . .
C16 C15 H15 120.5 . .
N11 C16 C15 123.13(19) . .
N11 C16 H16 118.4 . .
C15 C16 H16 118.4 . .
O17 C17 N17 121.90(17) . .
O17 C17 C13 120.96(17) . .
N17 C17 C13 117.14(16) . .
C17 N17 C21 120.88(16) . .
C17 N17 H17 119.9(18) . .
C21 N17 H17 118.6(18) . .
N17 C21 C22 110.67(15) . .
N17 C21 H21A 109.5 . .
C22 C21 H21A 109.5 . .
N17 C21 H21B 109.5 . .
C22 C21 H21B 109.5 . .
H21A C21 H21B 108.1 . .
C21 C22 C22 111.13(19) . 5_556
C21 C22 H22A 109.4 . .
C22 C22 H22A 109.4 5_556 .
C21 C22 H22B 109.4 . .
C22 C22 H22B 109.4 5_556 .
H22A C22 H22B 108.0 . .
F31B C31 F31A 107.59(17) . .
F31B C31 C32 109.83(16) . .
F31A C31 C32 108.80(15) . .
F31B C31 I1 107.94(13) . .
F31A C31 I1 110.45(12) . .
C32 C31 I1 112.12(13) . .
C31 I1 N11 169.13(6) . .
F32A C32 F32B 108.81(16) . .
F32A C32 C31 108.01(15) . .
F32B C32 C31 108.03(15) . .
F32A C32 C33 108.21(15) . .
F32B C32 C33 108.82(15) . .
C31 C32 C33 114.83(15) . .
F33B C33 F33A 108.42(16) . .
F33B C33 C34 109.69(14) . .
F33A C33 C34 108.25(15) . .
F33B C33 C32 107.56(15) . .
F33A C33 C32 108.93(15) . .
C34 C33 C32 113.88(15) . .
F34A C34 F34B 108.92(17) . .
F34A C34 C34 108.3(2) . 7_547
F34B C34 C34 108.19(19) . 7_547
F34A C34 C33 109.04(16) . .
F34B C34 C33 107.03(15) . .
C34 C34 C33 115.24(19) 7_547 .

loop_
_geom_bond_atom_site_label_1
_geom_bond_atom_site_label_2
_geom_bond_distance
_geom_bond_site_symmetry_2
N11 C16 1.338(3) .
N11 C12 1.339(2) .
N11 I1 2.9716(17) .
C12 C13 1.391(3) .
C12 H12 0.9500 .
C13 C14 1.393(3) .
C13 C17 1.497(3) .
C14 C15 1.382(3) .
C14 H14 0.9500 .
C15 C16 1.385(3) .
C15 H15 0.9500 .
C16 H16 0.9500 .
C17 O17 1.235(2) .
C17 N17 1.331(2) .
N17 C21 1.457(2) .
N17 H17 0.84(3) .
C21 C22 1.517(3) .
C21 H21A 0.9900 .
C21 H21B 0.9900 .
C22 C22 1.523(4) 5_556
C22 H22A 0.9900 .
C22 H22B 0.9900 .
C31 F31B 1.339(2) .
C31 F31A 1.340(2) .
C31 C32 1.542(3) .
C31 I1 2.1592(19) .
C32 F32A 1.339(2) .
C32 F32B 1.341(2) .
C32 C33 1.563(3) .
C33 F33B 1.337(2) .
C33 F33A 1.341(2) .
C33 C34 1.553(3) .
C34 F34A 1.331(2) .
C34 F34B 1.339(2) .
C34 C34 1.548(4) 7_547

loop_
_geom_hbond_atom_site_label_D
_geom_hbond_atom_site_label_H
_geom_hbond_atom_site_label_A
_geom_hbond_distance_DH
_geom_hbond_distance_HA
_geom_hbond_distance_DA
_geom_hbond_angle_DHA
_geom_hbond_site_symmetry_A
N17 H17 O17 0.84(3) 2.01(3) 2.845(2) 170(2) 6_546

loop_
_geom_torsion_atom_site_label_1
_geom_torsion_atom_site_label_2
_geom_torsion_atom_site_label_3
_geom_torsion_atom_site_label_4
_geom_torsion
_geom_torsion_site_symmetry_4
C16 N11 C12 C13 0.3(3) .
I1 N11 C12 C13 152.13(15) .
N11 C12 C13 C14 -1.3(3) .
N11 C12 C13 C17 -178.72(17) .
C12 C13 C14 C15 1.5(3) .
C17 C13 C14 C15 179.05(18) .
C13 C14 C15 C16 -0.9(3) .
C12 N11 C16 C15 0.4(3) .
I1 N11 C16 C15 -151.21(17) .
C14 C15 C16 N11 -0.1(3) .
C12 C13 C17 O17 156.12(19) .
C14 C13 C17 O17 -21.3(3) .
C12 C13 C17 N17 -23.8(3) .
C14 C13 C17 N17 158.81(18) .
O17 C17 N17 C21 -3.0(3) .
C13 C17 N17 C21 176.90(16) .
C17 N17 C21 C22 -173.15(17) .
N17 C21 C22 C22 178.4(2) 5_556
F31B C31 I1 N11 -8.1(4) .
F31A C31 I1 N11 109.3(3) .
C32 C31 I1 N11 -129.2(3) .
C16 N11 I1 C31 106.7(3) .
C12 N11 I1 C31 -44.9(4) .
F31B C31 C32 F32A -174.93(16) .
F31A C31 C32 F32A 67.5(2) .
I1 C31 C32 F32A -54.93(17) .
F31B C31 C32 F32B -57.4(2) .
F31A C31 C32 F32B -174.93(15) .
I1 C31 C32 F32B 62.61(17) .
F31B C31 C32 C33 64.2(2) .
F31A C31 C32 C33 -53.3(2) .
I1 C31 C32 C33 -175.76(12) .
F32A C32 C33 F33B -49.19(19) .
F32B C32 C33 F33B -167.28(15) .
C31 C32 C33 F33B 71.5(2) .
F32A C32 C33 F33A -166.50(15) .
F32B C32 C33 F33A 75.41(19) .
C31 C32 C33 F33A -45.8(2) .
F32A C32 C33 C34 72.58(19) .
F32B C32 C33 C34 -45.5(2) .
C31 C32 C33 C34 -166.70(15) .
F33B C33 C34 F34A 74.91(19) .
F33A C33 C34 F34A -166.96(16) .
C32 C33 C34 F34A -45.7(2) .
F33B C33 C34 F34B -167.41(16) .
F33A C33 C34 F34B -49.3(2) .
C32 C33 C34 F34B 72.0(2) .
F33B C33 C34 C34 -47.1(3) 7_547
F33A C33 C34 C34 71.1(2) 7_547
C32 C33 C34 C34 -167.7(2) 7_547
